data_7211581
loop_
_publ_author_name
'DeBurgomaster, Paul'
'Ouellette, Wayne'
'Liu, Hongxue'
'O'Connor, Charles J.'
'Zubieta, Jon'

_publ_section_title
;
 Hydrothermal chemistry of vanadium oxides with aromatic di- and
 tri-phosphonates in the presence of secondary metal copper(II) cationic
 complex subunits
;
_journal_issue 2
_journal_name_full CrystEngComm
_journal_page_first 446
_journal_paper_doi 10.1039/b910641c
_journal_volume 12
_journal_year 2010
_chemical_formula_moiety 'C18 H15 Cu N2 O9 P2 V'
_chemical_formula_sum 'C18 H15 Cu N2 O9 P2 V'
_chemical_formula_weight 579.74
_chemical_name_systematic
;
?
;
_space_group_IT_number 14
_symmetry_cell_setting monoclinic
_symmetry_space_group_name_Hall '-P 2yn'
_symmetry_space_group_name_H-M 'P 1 21/n 1'
_atom_sites_solution_hydrogens geom
_atom_sites_solution_primary direct
_atom_sites_solution_secondary difmap
_audit_creation_method SHELXL-97
_cell_angle_alpha 90.00
_cell_angle_beta 104.3100(10)
_cell_angle_gamma 90.00
_cell_formula_units_Z 4
_cell_length_a 10.9327(7)
_cell_length_b 16.1475(10)
_cell_length_c 11.8455(7)
_cell_measurement_reflns_used 5035
_cell_measurement_temperature 90(2)
_cell_measurement_theta_max 28.30
_cell_measurement_theta_min 2.18
_cell_volume 2026.3(2)
_computing_cell_refinement 'Bruker SMART (Bruker, 2002)'
_computing_data_collection 'Bruker SMART (Bruker, 2002)'
_computing_data_reduction 'Bruker SAINT (Bruker, 2002)'
_computing_molecular_graphics 'CrystalMaker (Palmer, 2006)'
_computing_publication_material 'Bruker SHELXTL (Bruker, 2002)'
_computing_structure_refinement 'SHELXL-97 (Sheldrick, 1997)'
_computing_structure_solution 'SHELXS-97 (Sheldrick, 1997)'
_diffrn_ambient_temperature 90(2)
_diffrn_detector_area_resol_mean 512
_diffrn_measured_fraction_theta_full 0.999
_diffrn_measured_fraction_theta_max 0.999
_diffrn_measurement_device_type 'Bruker APEX CCD area detector'
_diffrn_measurement_method 'Phi and omega scans'
_diffrn_radiation_monochromator graphite
_diffrn_radiation_probe x-ray
_diffrn_radiation_type MoK\a
_diffrn_radiation_wavelength 0.71073
_diffrn_reflns_av_R_equivalents 0.0244
_diffrn_reflns_av_sigmaI/netI 0.0211
_diffrn_reflns_limit_h_max 14
_diffrn_reflns_limit_h_min -14
_diffrn_reflns_limit_k_max 21
_diffrn_reflns_limit_k_min -21
_diffrn_reflns_limit_l_max 15
_diffrn_reflns_limit_l_min -15
_diffrn_reflns_number 21180
_diffrn_reflns_theta_full 28.30
_diffrn_reflns_theta_max 28.30
_diffrn_reflns_theta_min 2.18
_diffrn_source 'fine-focus sealed tube'
_diffrn_standards_decay_% 0.001
_exptl_absorpt_coefficient_mu 1.727
_exptl_absorpt_correction_T_max 0.7239
_exptl_absorpt_correction_T_min 0.6254
_exptl_absorpt_correction_type multi-scan
_exptl_absorpt_process_details 'SADABS SHELXL-97 (Sheldrick, 1997)'
_exptl_crystal_colour green
_exptl_crystal_density_diffrn 1.900
_exptl_crystal_density_method 'not measured'
_exptl_crystal_description block
_exptl_crystal_F_000 1164
_exptl_crystal_size_max 0.30
_exptl_crystal_size_mid 0.20
_exptl_crystal_size_min 0.20
_refine_diff_density_max 0.731
_refine_diff_density_min -0.488
_refine_diff_density_rms 0.102
_refine_ls_extinction_method none
_refine_ls_goodness_of_fit_ref 1.268
_refine_ls_hydrogen_treatment mixed
_refine_ls_matrix_type full
_refine_ls_number_parameters 310
_refine_ls_number_reflns 5035
_refine_ls_number_restraints 0
_refine_ls_restrained_S_all 1.268
_refine_ls_R_factor_all 0.0454
_refine_ls_R_factor_gt 0.0446
_refine_ls_shift/su_max 0.002
_refine_ls_shift/su_mean 0.000
_refine_ls_structure_factor_coef Fsqd
_refine_ls_weighting_details 'calc w=1/[\s^2^(Fo^2^)+(0.0168P)^2^+6.6188P] where P=(Fo^2^+2Fc^2^)/3'
_refine_ls_weighting_scheme calc
_refine_ls_wR_factor_gt 0.0906
_refine_ls_wR_factor_ref 0.0909
_reflns_number_gt 4940
_reflns_number_total 5035
_reflns_threshold_expression >2sigma(I)
_cod_data_source_file b910641c.txt
_cod_data_source_block 6
_cod_depositor_comments
;
The following automatic conversions were performed:

'_symmetry_cell_setting' value 'Monoclinic' changed to 'monoclinic'
according to /home/saulius/struct/CIF-dictionaries/cif_core.dic
dictionary named 'cif_core.dic' version 2.4.2 from 2011-04-26.

Automatic conversion script
Id: cif_fix_values 1891 2012-01-12 08:04:46Z andrius 
;
_cod_original_sg_symbol_Hall -P2yn
_cod_original_sg_symbol_H-M P2(1)/n
_cod_database_code 7211581

loop_
_symmetry_equiv_pos_as_xyz
'x, y, z'
'-x+1/2, y+1/2, -z+1/2'
'-x, -y, -z'
'x-1/2, -y-1/2, z-1/2'

loop_
_atom_site_label
_atom_site_type_symbol
_atom_site_fract_x
_atom_site_fract_y
_atom_site_fract_z
_atom_site_U_iso_or_equiv
_atom_site_adp_type
_atom_site_occupancy
_atom_site_symmetry_multiplicity
_atom_site_calc_flag
_atom_site_refinement_flags
Cu1 Cu 0.95392(3) 0.70664(2) 0.51571(3) 0.00875(9) Uani 1 1 d .
V1 V 0.53901(4) 1.23662(3) 0.53594(4) 0.00970(10) Uani 1 1 d .
P1 P 1.01287(7) 0.82346(4) 0.74306(6) 0.00873(14) Uani 1 1 d .
P2 P 0.80261(7) 1.16693(4) 0.50545(6) 0.00905(14) Uani 1 1 d .
O1 O 0.95094(19) 0.75323(12) 0.66506(18) 0.0127(4) Uani 1 1 d .
O2 O 0.9679(2) 0.82068(12) 0.85830(18) 0.0124(4) Uani 1 1 d .
O3 O 1.15572(19) 0.82553(13) 0.77210(17) 0.0121(4) Uani 1 1 d .
O4 O 0.72747(19) 1.14832(13) 0.37912(18) 0.0127(4) Uani 1 1 d .
O5 O 0.90790(19) 1.22695(13) 0.51332(19) 0.0140(4) Uani 1 1 d .
O6 O 0.70398(19) 1.19562(13) 0.57089(18) 0.0137(4) Uani 1 1 d .
O7 O 0.5027(2) 1.27621(14) 0.40745(19) 0.0196(5) Uani 1 1 d .
O8 O 0.4381(2) 1.16370(14) 0.5419(2) 0.0190(5) Uani 1 1 d .
O40 O 0.8032(2) 0.78637(14) 0.4071(2) 0.0143(4) Uani 1 1 d .
N1 N 0.9694(2) 0.62751(15) 0.3886(2) 0.0105(5) Uani 1 1 d .
N2 N 0.8310(2) 0.61941(15) 0.5417(2) 0.0096(4) Uani 1 1 d .
C1 C 0.9546(3) 0.92018(17) 0.6760(2) 0.0091(5) Uani 1 1 d .
C2 C 1.0355(3) 0.98713(18) 0.6803(2) 0.0111(5) Uani 1 1 d .
H2 H 1.1224 0.9814 0.7183 0.013 Uiso 1 1 calc R
C3 C 0.9901(3) 1.06292(17) 0.6291(2) 0.0107(5) Uani 1 1 d .
H3 H 1.0457 1.1087 0.6335 0.013 Uiso 1 1 calc R
C4 C 0.8630(3) 1.07081(17) 0.5718(2) 0.0093(5) Uani 1 1 d .
C5 C 0.7816(3) 1.00292(18) 0.5657(2) 0.0116(5) Uani 1 1 d .
H5 H 0.6950 1.0080 0.5261 0.014 Uiso 1 1 calc R
C6 C 0.8272(3) 0.92829(17) 0.6175(2) 0.0110(5) Uani 1 1 d .
H6 H 0.7718 0.8825 0.6133 0.013 Uiso 1 1 calc R
C7 C 1.0372(3) 0.63460(19) 0.3102(3) 0.0138(6) Uani 1 1 d .
H7 H 1.0824 0.6845 0.3073 0.017 Uiso 1 1 calc R
C8 C 1.0442(3) 0.5707(2) 0.2315(3) 0.0173(6) Uani 1 1 d .
H8 H 1.0929 0.5781 0.1760 0.021 Uiso 1 1 calc R
C9 C 0.9810(3) 0.4979(2) 0.2346(3) 0.0166(6) Uani 1 1 d .
H9 H 0.9876 0.4539 0.1833 0.020 Uiso 1 1 calc R
C10 C 0.9058(3) 0.48913(18) 0.3152(2) 0.0127(5) Uani 1 1 d .
C11 C 0.9030(3) 0.55601(18) 0.3898(2) 0.0106(5) Uani 1 1 d .
C12 C 0.8321(3) 0.41682(18) 0.3244(3) 0.0154(6) Uani 1 1 d .
H12 H 0.8363 0.3701 0.2768 0.019 Uiso 1 1 calc R
C13 C 0.7568(3) 0.41413(19) 0.3995(3) 0.0168(6) Uani 1 1 d .
H13 H 0.7074 0.3662 0.4024 0.020 Uiso 1 1 calc R
C14 C 0.7507(3) 0.48318(18) 0.4753(3) 0.0128(5) Uani 1 1 d .
C15 C 0.8265(3) 0.55262(17) 0.4712(2) 0.0100(5) Uani 1 1 d .
C16 C 0.6717(3) 0.48643(19) 0.5533(3) 0.0158(6) Uani 1 1 d .
H16 H 0.6178 0.4412 0.5588 0.019 Uiso 1 1 calc R
C17 C 0.6736(3) 0.55557(19) 0.6210(3) 0.0152(6) Uani 1 1 d .
H17 H 0.6191 0.5592 0.6720 0.018 Uiso 1 1 calc R
C18 C 0.7564(3) 0.62097(18) 0.6148(3) 0.0130(5) Uani 1 1 d .
H18 H 0.7590 0.6676 0.6642 0.016 Uiso 1 1 calc R
H4' H 0.768(5) 1.156(3) 0.327(4) 0.044(14) Uiso 1 1 d .
H40B H 0.759(4) 0.751(3) 0.364(4) 0.033(12) Uiso 1 1 d .
H40A H 0.764(4) 0.808(3) 0.435(4) 0.021(11) Uiso 1 1 d .

loop_
_atom_site_aniso_label
_atom_site_aniso_U_11
_atom_site_aniso_U_22
_atom_site_aniso_U_33
_atom_site_aniso_U_23
_atom_site_aniso_U_13
_atom_site_aniso_U_12
Cu1 0.00892(16) 0.00711(16) 0.01019(16) -0.00076(12) 0.00231(12) -0.00128(12)
V1 0.0098(2) 0.0096(2) 0.0100(2) -0.00089(17) 0.00302(17) 0.00068(17)
P1 0.0095(3) 0.0078(3) 0.0092(3) 0.0001(2) 0.0031(2) -0.0003(2)
P2 0.0078(3) 0.0087(3) 0.0108(3) 0.0007(3) 0.0028(2) -0.0003(2)
O1 0.0157(10) 0.0097(9) 0.0130(10) -0.0029(8) 0.0042(8) -0.0015(8)
O2 0.0166(10) 0.0104(9) 0.0117(9) 0.0000(8) 0.0066(8) -0.0002(8)
O3 0.0094(9) 0.0145(10) 0.0118(9) 0.0018(8) 0.0013(7) 0.0013(8)
O4 0.0095(9) 0.0178(11) 0.0103(9) 0.0006(8) 0.0015(8) -0.0016(8)
O5 0.0132(10) 0.0110(10) 0.0173(10) 0.0004(8) 0.0029(8) -0.0037(8)
O6 0.0121(10) 0.0156(10) 0.0146(10) -0.0008(8) 0.0057(8) 0.0031(8)
O7 0.0247(12) 0.0224(12) 0.0122(10) 0.0029(9) 0.0053(9) 0.0075(9)
O8 0.0172(11) 0.0140(10) 0.0271(12) -0.0036(9) 0.0081(9) -0.0037(8)
O40 0.0133(10) 0.0111(10) 0.0178(11) -0.0022(9) 0.0026(9) 0.0009(9)
N1 0.0090(10) 0.0100(11) 0.0108(11) 0.0006(9) -0.0006(8) 0.0007(9)
N2 0.0084(10) 0.0094(11) 0.0104(11) 0.0019(9) 0.0013(8) 0.0009(8)
C1 0.0122(12) 0.0077(12) 0.0082(12) 0.0000(9) 0.0037(10) 0.0006(10)
C2 0.0101(12) 0.0119(13) 0.0105(12) -0.0006(10) 0.0010(10) 0.0006(10)
C3 0.0123(13) 0.0080(12) 0.0122(13) -0.0007(10) 0.0038(10) -0.0019(10)
C4 0.0114(12) 0.0085(12) 0.0083(12) -0.0001(10) 0.0032(10) 0.0005(10)
C5 0.0097(12) 0.0130(13) 0.0125(13) -0.0003(10) 0.0033(10) -0.0013(10)
C6 0.0097(12) 0.0098(12) 0.0138(13) -0.0014(10) 0.0038(10) -0.0020(10)
C7 0.0094(12) 0.0162(14) 0.0155(14) -0.0006(11) 0.0027(10) -0.0017(11)
C8 0.0146(14) 0.0233(16) 0.0156(14) -0.0001(12) 0.0066(11) 0.0045(12)
C9 0.0190(15) 0.0192(15) 0.0109(13) -0.0036(11) 0.0024(11) 0.0078(12)
C10 0.0115(13) 0.0118(13) 0.0123(13) -0.0010(10) -0.0017(10) 0.0030(10)
C11 0.0070(12) 0.0112(13) 0.0116(12) 0.0029(10) -0.0014(10) 0.0012(10)
C12 0.0194(14) 0.0076(13) 0.0147(14) -0.0018(10) -0.0042(11) 0.0032(11)
C13 0.0194(15) 0.0094(13) 0.0177(14) 0.0011(11) -0.0027(12) -0.0006(11)
C14 0.0132(13) 0.0095(13) 0.0129(13) 0.0018(10) -0.0020(10) -0.0009(10)
C15 0.0109(12) 0.0087(12) 0.0087(12) 0.0032(10) -0.0008(10) 0.0021(10)
C16 0.0147(14) 0.0127(14) 0.0186(15) 0.0039(11) 0.0013(11) -0.0041(11)
C17 0.0117(13) 0.0177(14) 0.0166(14) 0.0046(11) 0.0047(11) -0.0008(11)
C18 0.0152(13) 0.0110(13) 0.0127(13) 0.0013(10) 0.0035(11) 0.0024(11)

loop_
_atom_type_symbol
_atom_type_description
_atom_type_scat_dispersion_real
_atom_type_scat_dispersion_imag
_atom_type_scat_source
C C 0.0033 0.0016 'International Tables Vol C Tables 4.2.6.8 and 6.1.1.4'
H H 0.0000 0.0000 'International Tables Vol C Tables 4.2.6.8 and 6.1.1.4'
N N 0.0061 0.0033 'International Tables Vol C Tables 4.2.6.8 and 6.1.1.4'
O O 0.0106 0.0060 'International Tables Vol C Tables 4.2.6.8 and 6.1.1.4'
P P 0.1023 0.0942 'International Tables Vol C Tables 4.2.6.8 and 6.1.1.4'
V V 0.3005 0.5294 'International Tables Vol C Tables 4.2.6.8 and 6.1.1.4'
Cu Cu 0.3201 1.2651 'International Tables Vol C Tables 4.2.6.8 and 6.1.1.4'

loop_
_geom_angle_atom_site_label_1
_geom_angle_atom_site_label_2
_geom_angle_atom_site_label_3
_geom_angle
_geom_angle_site_symmetry_1
_geom_angle_site_symmetry_3
O1 Cu1 O5 97.84(9) . 3_776
O1 Cu1 N1 163.02(9) . .
O5 Cu1 N1 90.28(9) 3_776 .
O1 Cu1 N2 88.25(9) . .
O5 Cu1 N2 169.19(9) 3_776 .
N1 Cu1 N2 81.61(10) . .
O1 Cu1 O40 97.26(9) . .
O5 Cu1 O40 94.28(9) 3_776 .
N1 Cu1 O40 96.97(9) . .
N2 Cu1 O40 93.79(9) . .
O7 V1 O8 108.53(13) . .
O7 V1 O2 107.80(11) . 2_656
O8 V1 O2 110.98(10) . 2_656
O7 V1 O6 110.44(11) . .
O8 V1 O6 111.20(11) . .
O2 V1 O6 107.85(9) 2_656 .
O1 P1 O3 115.85(12) . .
O1 P1 O2 108.79(12) . .
O3 P1 O2 109.40(12) . .
O1 P1 C1 108.99(12) . .
O3 P1 C1 108.32(12) . .
O2 P1 C1 104.94(12) . .
O5 P2 O6 113.42(12) . .
O5 P2 O4 113.82(12) . .
O6 P2 O4 105.87(12) . .
O5 P2 C4 109.93(13) . .
O6 P2 C4 105.49(12) . .
O4 P2 C4 107.82(12) . .
P1 O1 Cu1 138.21(13) . .
P1 O2 V1 133.09(13) . 2_646
P2 O4 H4' 115(3) . .
P2 O5 Cu1 165.08(15) . 3_776
P2 O6 V1 138.54(13) . .
Cu1 O40 H40B 101(3) . .
Cu1 O40 H40A 118(3) . .
H40B O40 H40A 108(4) . .
C7 N1 C11 118.1(3) . .
C7 N1 Cu1 129.2(2) . .
C11 N1 Cu1 112.64(19) . .
C18 N2 C15 118.8(2) . .
C18 N2 Cu1 128.6(2) . .
C15 N2 Cu1 112.59(18) . .
C2 C1 C6 119.5(3) . .
C2 C1 P1 120.5(2) . .
C6 C1 P1 120.1(2) . .
C1 C2 C3 120.6(3) . .
C1 C2 H2 119.7 . .
C3 C2 H2 119.7 . .
C4 C3 C2 119.7(3) . .
C4 C3 H3 120.2 . .
C2 C3 H3 120.2 . .
C3 C4 C5 119.8(3) . .
C3 C4 P2 120.6(2) . .
C5 C4 P2 119.6(2) . .
C6 C5 C4 120.1(3) . .
C6 C5 H5 120.0 . .
C4 C5 H5 120.0 . .
C5 C6 C1 120.4(3) . .
C5 C6 H6 119.8 . .
C1 C6 H6 119.8 . .
N1 C7 C8 122.1(3) . .
N1 C7 H7 118.9 . .
C8 C7 H7 118.9 . .
C9 C8 C7 120.1(3) . .
C9 C8 H8 119.9 . .
C7 C8 H8 119.9 . .
C8 C9 C10 119.1(3) . .
C8 C9 H9 120.4 . .
C10 C9 H9 120.4 . .
C11 C10 C9 117.1(3) . .
C11 C10 C12 118.6(3) . .
C9 C10 C12 124.3(3) . .
N1 C11 C10 123.4(3) . .
N1 C11 C15 116.2(3) . .
C10 C11 C15 120.4(3) . .
C13 C12 C10 121.2(3) . .
C13 C12 H12 119.4 . .
C10 C12 H12 119.4 . .
C12 C13 C14 120.9(3) . .
C12 C13 H13 119.6 . .
C14 C13 H13 119.6 . .
C15 C14 C16 117.0(3) . .
C15 C14 C13 118.5(3) . .
C16 C14 C13 124.4(3) . .
N2 C15 C14 123.1(3) . .
N2 C15 C11 116.6(2) . .
C14 C15 C11 120.3(3) . .
C17 C16 C14 119.2(3) . .
C17 C16 H16 120.4 . .
C14 C16 H16 120.4 . .
C16 C17 C18 119.9(3) . .
C16 C17 H17 120.0 . .
C18 C17 H17 120.0 . .
N2 C18 C17 121.8(3) . .
N2 C18 H18 119.1 . .
C17 C18 H18 119.1 . .

loop_
_geom_bond_atom_site_label_1
_geom_bond_atom_site_label_2
_geom_bond_distance
_geom_bond_site_symmetry_2
Cu1 O1 1.930(2) .
Cu1 O5 1.951(2) 3_776
Cu1 N1 2.014(2) .
Cu1 N2 2.022(2) .
Cu1 O40 2.232(2) .
V1 O7 1.608(2) .
V1 O8 1.627(2) .
V1 O2 1.861(2) 2_656
V1 O6 1.869(2) .
P1 O1 1.513(2) .
P1 O3 1.514(2) .
P1 O2 1.562(2) .
P1 C1 1.796(3) .
P2 O5 1.490(2) .
P2 O6 1.546(2) .
P2 O4 1.548(2) .
P2 C4 1.791(3) .
O2 V1 1.861(2) 2_646
O4 H4' 0.86(5) .
O5 Cu1 1.951(2) 3_776
O40 H40B 0.84(5) .
O40 H40A 0.70(4) .
N1 C7 1.328(4) .
N1 C11 1.366(4) .
N2 C18 1.328(4) .
N2 C15 1.357(4) .
C1 C2 1.390(4) .
C1 C6 1.400(4) .
C2 C3 1.401(4) .
C2 H2 0.9500 .
C3 C4 1.394(4) .
C3 H3 0.9500 .
C4 C5 1.403(4) .
C5 C6 1.388(4) .
C5 H5 0.9500 .
C6 H6 0.9500 .
C7 C8 1.405(4) .
C7 H7 0.9500 .
C8 C9 1.369(5) .
C8 H8 0.9500 .
C9 C10 1.412(4) .
C9 H9 0.9500 .
C10 C11 1.400(4) .
C10 C12 1.438(4) .
C11 C15 1.425(4) .
C12 C13 1.355(5) .
C12 H12 0.9500 .
C13 C14 1.443(4) .
C13 H13 0.9500 .
C14 C15 1.402(4) .
C14 C16 1.414(4) .
C16 C17 1.371(4) .
C16 H16 0.9500 .
C17 C18 1.404(4) .
C17 H17 0.9500 .
C18 H18 0.9500 .

loop_
_geom_torsion_atom_site_label_1
_geom_torsion_atom_site_label_2
_geom_torsion_atom_site_label_3
_geom_torsion_atom_site_label_4
_geom_torsion
_geom_torsion_site_symmetry_1
_geom_torsion_site_symmetry_4
O3 P1 O1 Cu1 -53.3(2) . .
O2 P1 O1 Cu1 -176.99(17) . .
C1 P1 O1 Cu1 69.1(2) . .
O5 Cu1 O1 P1 7.0(2) 3_776 .
N1 Cu1 O1 P1 124.9(3) . .
N2 Cu1 O1 P1 178.1(2) . .
O40 Cu1 O1 P1 -88.3(2) . .
O1 P1 O2 V1 50.3(2) . 2_646
O3 P1 O2 V1 -77.19(19) . 2_646
C1 P1 O2 V1 166.77(17) . 2_646
O6 P2 O5 Cu1 -150.6(5) . 3_776
O4 P2 O5 Cu1 -29.5(6) . 3_776
C4 P2 O5 Cu1 91.6(6) . 3_776
O5 P2 O6 V1 106.6(2) . .
O4 P2 O6 V1 -18.9(2) . .
C4 P2 O6 V1 -133.0(2) . .
O7 V1 O6 P2 -21.4(2) . .
O8 V1 O6 P2 99.2(2) . .
O2 V1 O6 P2 -138.95(19) 2_656 .
O1 Cu1 N1 C7 -128.4(3) . .
O5 Cu1 N1 C7 -9.5(3) 3_776 .
N2 Cu1 N1 C7 177.6(3) . .
O40 Cu1 N1 C7 84.8(3) . .
O1 Cu1 N1 C11 48.7(4) . .
O5 Cu1 N1 C11 167.61(19) 3_776 .
N2 Cu1 N1 C11 -5.22(18) . .
O40 Cu1 N1 C11 -98.04(19) . .
O1 Cu1 N2 C18 19.1(2) . .
O5 Cu1 N2 C18 143.7(4) 3_776 .
N1 Cu1 N2 C18 -174.5(3) . .
O40 Cu1 N2 C18 -78.0(2) . .
O1 Cu1 N2 C15 -162.29(19) . .
O5 Cu1 N2 C15 -37.7(6) 3_776 .
N1 Cu1 N2 C15 4.05(18) . .
O40 Cu1 N2 C15 100.55(19) . .
O1 P1 C1 C2 -140.1(2) . .
O3 P1 C1 C2 -13.2(3) . .
O2 P1 C1 C2 103.5(2) . .
O1 P1 C1 C6 39.1(3) . .
O3 P1 C1 C6 165.9(2) . .
O2 P1 C1 C6 -77.3(2) . .
C6 C1 C2 C3 1.5(4) . .
P1 C1 C2 C3 -179.3(2) . .
C1 C2 C3 C4 -1.0(4) . .
C2 C3 C4 C5 0.0(4) . .
C2 C3 C4 P2 -179.9(2) . .
O5 P2 C4 C3 5.2(3) . .
O6 P2 C4 C3 -117.4(2) . .
O4 P2 C4 C3 129.8(2) . .
O5 P2 C4 C5 -174.7(2) . .
O6 P2 C4 C5 62.7(2) . .
O4 P2 C4 C5 -50.1(3) . .
C3 C4 C5 C6 0.5(4) . .
P2 C4 C5 C6 -179.5(2) . .
C4 C5 C6 C1 -0.1(4) . .
C2 C1 C6 C5 -0.9(4) . .
P1 C1 C6 C5 179.9(2) . .
C11 N1 C7 C8 -1.4(4) . .
Cu1 N1 C7 C8 175.7(2) . .
N1 C7 C8 C9 -0.6(5) . .
C7 C8 C9 C10 2.0(4) . .
C8 C9 C10 C11 -1.4(4) . .
C8 C9 C10 C12 178.0(3) . .
C7 N1 C11 C10 2.0(4) . .
Cu1 N1 C11 C10 -175.5(2) . .
C7 N1 C11 C15 -176.9(2) . .
Cu1 N1 C11 C15 5.6(3) . .
C9 C10 C11 N1 -0.7(4) . .
C12 C10 C11 N1 179.9(3) . .
C9 C10 C11 C15 178.2(3) . .
C12 C10 C11 C15 -1.2(4) . .
C11 C10 C12 C13 2.9(4) . .
C9 C10 C12 C13 -176.5(3) . .
C10 C12 C13 C14 -1.7(4) . .
C12 C13 C14 C15 -1.3(4) . .
C12 C13 C14 C16 177.8(3) . .
C18 N2 C15 C14 -3.0(4) . .
Cu1 N2 C15 C14 178.3(2) . .
C18 N2 C15 C11 176.5(2) . .
Cu1 N2 C15 C11 -2.3(3) . .
C16 C14 C15 N2 3.2(4) . .
C13 C14 C15 N2 -177.6(3) . .
C16 C14 C15 C11 -176.2(3) . .
C13 C14 C15 C11 3.0(4) . .
N1 C11 C15 N2 -2.2(4) . .
C10 C11 C15 N2 178.8(2) . .
N1 C11 C15 C14 177.2(2) . .
C10 C11 C15 C14 -1.7(4) . .
C15 C14 C16 C17 -0.7(4) . .
C13 C14 C16 C17 -179.8(3) . .
C14 C16 C17 C18 -1.9(4) . .
C15 N2 C18 C17 0.2(4) . .
Cu1 N2 C18 C17 178.7(2) . .
C16 C17 C18 N2 2.3(4) . .
